data_4338564
loop_
_publ_author_name
'Pan, Yingli'
'Jin, Qinyan'
'Chen, Jiangfang'
'Zhang, Yong'
'Jia, Dingxian'

_publ_section_title
;
 Hydrothermal Syntheses and Characterizations of Thioarsenates
 [Fe(phen)~3~][As~3~S~6~]&#x00B7;dien&#x00B7;7H~2~O and
 [Mn~2~(phen)~4~(As~2~S~5~)]&#x00B7;phen&#x00B7;2H~2~O:
 A New Coordination Mode of the As~2~S~5~^4-^ Anion
;
_journal_coden_ASTM INOCAJ
_journal_issue 12
_journal_name_full 'Inorganic chemistry'
_journal_page_first 5412
_journal_page_last 5417
_journal_paper_doi 10.1021/ic9003615
_journal_volume 48
_journal_year 2009
_chemical_formula_moiety 'C36 H24 As3 Fe N6 S6, C4 N3 H13, 7(H2 O)'
_chemical_formula_sum 'C40 H51 As3 Fe N9 O7 S6'
_chemical_formula_weight 1242.87
_space_group_IT_number 2
_symmetry_cell_setting triclinic
_symmetry_Int_Tables_number 2
_symmetry_space_group_name_Hall '-P 1'
_symmetry_space_group_name_H-M 'P -1'
_atom_sites_solution_hydrogens geom
_atom_sites_solution_primary direct
_atom_sites_solution_secondary difmap
_audit_creation_method SHELXL-97
_cell_angle_alpha 104.361(3)
_cell_angle_beta 106.783(4)
_cell_angle_gamma 93.384(4)
_cell_formula_units_Z 2
_cell_length_a 11.947(2)
_cell_length_b 13.444(3)
_cell_length_c 16.825(3)
_cell_measurement_reflns_used 6977
_cell_measurement_temperature 193(2)
_cell_measurement_theta_max 24.50
_cell_measurement_theta_min 3.1
_cell_volume 2481.4(8)
_computing_cell_refinement CrystalClear
_computing_data_collection CrystalClear
_computing_data_reduction CrystalStructure
_computing_structure_refinement 'SHELXL-97 (Sheldrick, 1997)'
_computing_structure_solution 'SHELXS-97 (Sheldrick, 1990)'
_diffrn_ambient_temperature 193(2)
_diffrn_detector_area_resol_mean 7.31
_diffrn_measured_fraction_theta_full 0.996
_diffrn_measured_fraction_theta_max 0.996
_diffrn_measurement_device_type 'Rigaku Mercury'
_diffrn_measurement_method \w
_diffrn_radiation_monochromator graphite
_diffrn_radiation_source 'fine-focus sealed tube'
_diffrn_radiation_type MoK\a
_diffrn_radiation_wavelength 0.71073
_diffrn_reflns_av_R_equivalents 0.0810
_diffrn_reflns_av_sigmaI/netI 0.1015
_diffrn_reflns_limit_h_max 12
_diffrn_reflns_limit_h_min -13
_diffrn_reflns_limit_k_max 15
_diffrn_reflns_limit_k_min -15
_diffrn_reflns_limit_l_max 16
_diffrn_reflns_limit_l_min -19
_diffrn_reflns_number 23172
_diffrn_reflns_theta_full 24.50
_diffrn_reflns_theta_max 24.50
_diffrn_reflns_theta_min 3.07
_exptl_absorpt_coefficient_mu 2.598
_exptl_absorpt_correction_T_max 0.7811
_exptl_absorpt_correction_T_min 0.5628
_exptl_absorpt_correction_type multi-scan
_exptl_absorpt_process_details 'Jacobson, R. (1998) Private communication'
_exptl_crystal_colour red
_exptl_crystal_density_diffrn 1.663
_exptl_crystal_density_method 'not measured'
_exptl_crystal_description block
_exptl_crystal_F_000 1262
_exptl_crystal_size_max 0.25
_exptl_crystal_size_mid 0.22
_exptl_crystal_size_min 0.10
_refine_diff_density_max 1.018
_refine_diff_density_min -1.271
_refine_diff_density_rms 0.139
_refine_ls_extinction_method none
_refine_ls_goodness_of_fit_ref 1.144
_refine_ls_hydrogen_treatment mixed
_refine_ls_matrix_type full
_refine_ls_number_parameters 608
_refine_ls_number_reflns 8241
_refine_ls_number_restraints 63
_refine_ls_restrained_S_all 1.143
_refine_ls_R_factor_all 0.1161
_refine_ls_R_factor_gt 0.0768
_refine_ls_shift/su_max 0.000
_refine_ls_shift/su_mean 0.000
_refine_ls_structure_factor_coef Fsqd
_refine_ls_weighting_details 'calc w=1/[\s^2^(Fo^2^)+(0.0679P)^2^+14.5075P] where P=(Fo^2^+2Fc^2^)/3'
_refine_ls_weighting_scheme calc
_refine_ls_wR_factor_gt 0.1742
_refine_ls_wR_factor_ref 0.1939
_reflns_number_gt 5887
_reflns_number_total 8241
_reflns_threshold_expression >2sigma(I)
_cod_data_source_file ic9003615_si_001.cif
_cod_data_source_block compound_1
_cod_original_cell_volume 2481.5(8)
_cod_database_code 4338564

loop_
_symmetry_equiv_pos_as_xyz
'x, y, z'
'-x, -y, -z'

loop_
_atom_site_label
_atom_site_type_symbol
_atom_site_fract_x
_atom_site_fract_y
_atom_site_fract_z
_atom_site_U_iso_or_equiv
_atom_site_adp_type
_atom_site_occupancy
_atom_site_symmetry_multiplicity
_atom_site_calc_flag
_atom_site_refinement_flags
Fe1 Fe 0.78648(11) 0.16742(10) 0.28355(8) 0.0238(3) Uani 1 1 d .
As1 As 0.20206(12) 0.62750(9) 0.22971(8) 0.0495(4) Uani 1 1 d .
As2 As 0.23498(10) 0.88763(8) 0.26869(7) 0.0340(3) Uani 1 1 d .
As3 As -0.04006(10) 0.74039(9) 0.18623(7) 0.0410(3) Uani 1 1 d .
S1 S 0.3128(2) 0.7510(2) 0.2025(2) 0.0429(7) Uani 1 1 d .
S2 S 0.0618(2) 0.8723(2) 0.16122(17) 0.0350(6) Uani 1 1 d .
S3 S 0.0346(2) 0.6021(2) 0.11760(16) 0.0337(6) Uani 1 1 d .
S4 S 0.2806(3) 0.4920(3) 0.1854(3) 0.0716(12) Uani 1 1 d .
S5 S 0.3339(2) 1.01721(19) 0.25367(16) 0.0318(6) Uani 1 1 d .
S6 S -0.2116(2) 0.7249(3) 0.0917(2) 0.0505(8) Uani 1 1 d .
O1 O 0.1404(6) 0.1776(5) 0.2008(5) 0.0408(18) Uani 1 1 d .
H1B H 0.1793 0.1297 0.2084 0.061 Uiso 1 1 d R
H1C H 0.1319 0.1813 0.1510 0.061 Uiso 1 1 d R
O2 O 0.1082(6) 0.2769(6) 0.0676(5) 0.0462(19) Uani 1 1 d .
H2B H 0.1286 0.2671 0.0234 0.069 Uiso 1 1 d R
H2C H 0.1309 0.3384 0.0957 0.069 Uiso 1 1 d R
O3 O 0.8646(6) 0.2870(6) 0.0210(5) 0.0427(19) Uani 1 1 d .
H3B H 0.8353 0.2643 -0.0324 0.064 Uiso 1 1 d R
H3C H 0.9363 0.2823 0.0331 0.064 Uiso 1 1 d R
O4 O 0.2337(8) 0.3683(6) 0.3177(5) 0.062(2) Uani 1 1 d .
H4B H 0.1932 0.3119 0.2877 0.093 Uiso 1 1 d R
H4C H 0.2414 0.4029 0.2847 0.093 Uiso 1 1 d R
O5 O 0.5004(8) 0.0778(7) 0.4621(6) 0.068(3) Uani 1 1 d .
H5B H 0.4946 0.1350 0.4927 0.101 Uiso 1 1 d R
H5C H 0.4711 0.0775 0.4109 0.101 Uiso 1 1 d R
O6 O 0.5643(7) 0.7307(7) 0.4764(6) 0.076(3) Uani 1 1 d .
H6B H 0.5504 0.7039 0.4239 0.114 Uiso 1 1 d R
H6C H 0.5006 0.7279 0.4868 0.114 Uiso 1 1 d R
O7 O 0.4738(9) 0.4062(9) 0.4302(6) 0.093(3) Uani 1 1 d .
H7B H 0.4017 0.3992 0.4240 0.140 Uiso 1 1 d R
H7C H 0.4918 0.4370 0.3950 0.140 Uiso 1 1 d R
N1 N 0.6250(7) 0.1862(6) 0.2218(5) 0.0263(18) Uani 1 1 d .
N2 N 0.7890(6) 0.1009(6) 0.1656(5) 0.0241(17) Uani 1 1 d .
N3 N 0.7431(7) 0.0330(6) 0.3005(5) 0.0252(18) Uani 1 1 d .
N4 N 0.9480(7) 0.1433(6) 0.3398(5) 0.0250(18) Uani 1 1 d .
N5 N 0.8447(6) 0.3058(6) 0.2797(4) 0.0234(17) Uani 1 1 d .
N6 N 0.7740(6) 0.2453(5) 0.3954(5) 0.0240(17) Uani 1 1 d .
C1 C 0.8702(8) 0.0539(7) 0.1381(6) 0.031(2) Uani 1 1 d .
H1A H 0.9387 0.0444 0.1798 0.037 Uiso 1 1 calc R
C2 C 0.8603(9) 0.0172(8) 0.0505(6) 0.033(2) Uani 1 1 d .
H2A H 0.9199 -0.0184 0.0339 0.039 Uiso 1 1 calc R
C3 C 0.7655(9) 0.0325(8) -0.0107(6) 0.031(2) Uani 1 1 d .
H3A H 0.7602 0.0107 -0.0700 0.037 Uiso 1 1 calc R
C4 C 0.6753(9) 0.0810(7) 0.0145(6) 0.028(2) Uani 1 1 d .
C5 C 0.5688(9) 0.0978(8) -0.0440(6) 0.033(2) Uani 1 1 d .
H5A H 0.5579 0.0785 -0.1043 0.040 Uiso 1 1 calc R
C6 C 0.4848(9) 0.1399(8) -0.0150(6) 0.031(2) Uani 1 1 d .
H6A H 0.4154 0.1502 -0.0554 0.037 Uiso 1 1 calc R
C7 C 0.4956(8) 0.1702(7) 0.0754(6) 0.025(2) Uani 1 1 d .
C8 C 0.4128(9) 0.2157(8) 0.1102(7) 0.037(3) Uani 1 1 d .
H8A H 0.3411 0.2276 0.0734 0.045 Uiso 1 1 calc R
C9 C 0.4342(9) 0.2427(8) 0.1964(7) 0.037(3) Uani 1 1 d .
H9A H 0.3761 0.2716 0.2198 0.045 Uiso 1 1 calc R
C10 C 0.5414(9) 0.2289(8) 0.2520(7) 0.033(2) Uani 1 1 d .
H10A H 0.5551 0.2503 0.3127 0.040 Uiso 1 1 calc R
C11 C 0.6002(8) 0.1577(7) 0.1332(6) 0.028(2) Uani 1 1 d .
C12 C 0.6901(8) 0.1118(7) 0.1032(6) 0.026(2) Uani 1 1 d .
C13 C 1.0530(8) 0.2009(8) 0.3602(6) 0.028(2) Uani 1 1 d .
H13A H 1.0541 0.2647 0.3456 0.034 Uiso 1 1 calc R
C14 C 1.1588(9) 0.1739(8) 0.4008(6) 0.034(2) Uani 1 1 d .
H14A H 1.2296 0.2202 0.4156 0.041 Uiso 1 1 calc R
C15 C 1.1637(9) 0.0808(8) 0.4204(6) 0.036(3) Uani 1 1 d .
H15A H 1.2371 0.0603 0.4465 0.043 Uiso 1 1 calc R
C16 C 1.0570(9) 0.0169(8) 0.4005(6) 0.030(2) Uani 1 1 d .
C17 C 1.0468(10) -0.0819(8) 0.4177(6) 0.037(3) Uani 1 1 d .
H17A H 1.1164 -0.1088 0.4419 0.044 Uiso 1 1 calc R
C18 C 0.9408(10) -0.1374(8) 0.4002(7) 0.039(3) Uani 1 1 d .
H18A H 0.9379 -0.2012 0.4146 0.047 Uiso 1 1 calc R
C19 C 0.8322(9) -0.1038(7) 0.3606(6) 0.031(2) Uani 1 1 d .
C20 C 0.7196(10) -0.1559(9) 0.3428(7) 0.043(3) Uani 1 1 d .
H20A H 0.7104 -0.2196 0.3568 0.052 Uiso 1 1 calc R
C21 C 0.6218(10) -0.1150(8) 0.3049(7) 0.045(3) Uani 1 1 d .
H21A H 0.5449 -0.1499 0.2932 0.054 Uiso 1 1 calc R
C22 C 0.6366(9) -0.0209(8) 0.2836(7) 0.038(3) Uani 1 1 d .
H22A H 0.5682 0.0053 0.2561 0.045 Uiso 1 1 calc R
C23 C 0.8384(9) -0.0097(7) 0.3394(6) 0.030(2) Uani 1 1 d .
C24 C 0.9522(8) 0.0515(7) 0.3598(6) 0.025(2) Uani 1 1 d .
C25 C 0.8837(9) 0.3332(8) 0.2206(6) 0.033(2) Uani 1 1 d .
H25A H 0.8825 0.2811 0.1704 0.040 Uiso 1 1 calc R
C26 C 0.9263(9) 0.4355(8) 0.2293(6) 0.033(2) Uani 1 1 d .
H26A H 0.9553 0.4519 0.1865 0.039 Uiso 1 1 calc R
C27 C 0.9258(10) 0.5126(8) 0.3009(7) 0.042(3) Uani 1 1 d .
H27A H 0.9535 0.5826 0.3068 0.050 Uiso 1 1 calc R
C28 C 0.8848(9) 0.4883(8) 0.3648(7) 0.034(2) Uani 1 1 d .
C29 C 0.8783(10) 0.5601(8) 0.4413(7) 0.041(3) Uani 1 1 d .
H29A H 0.9032 0.6317 0.4509 0.050 Uiso 1 1 calc R
C30 C 0.8387(10) 0.5309(8) 0.5000(7) 0.042(3) Uani 1 1 d .
H30A H 0.8349 0.5816 0.5494 0.050 Uiso 1 1 calc R
C31 C 0.8024(9) 0.4241(8) 0.4884(6) 0.031(2) Uani 1 1 d .
C32 C 0.7614(9) 0.3838(8) 0.5460(7) 0.037(3) Uani 1 1 d .
H32A H 0.7579 0.4294 0.5981 0.045 Uiso 1 1 calc R
C33 C 0.7263(9) 0.2793(8) 0.5281(6) 0.032(2) Uani 1 1 d .
H33A H 0.6972 0.2527 0.5667 0.039 Uiso 1 1 calc R
C34 C 0.7342(9) 0.2127(8) 0.4521(6) 0.032(2) Uani 1 1 d .
H34A H 0.7099 0.1405 0.4403 0.038 Uiso 1 1 calc R
C35 C 0.8059(8) 0.3483(7) 0.4127(6) 0.024(2) Uani 1 1 d .
C36 C 0.8465(8) 0.3829(7) 0.3506(6) 0.028(2) Uani 1 1 d .
N7 N 0.5601(12) 0.5751(11) 0.3280(7) 0.076(4) Uani 1 1 d DU
H1N7 H 0.539(14) 0.514(6) 0.332(11) 0.115 Uiso 1 1 d D
H2N7 H 0.611(14) 0.579(13) 0.367(11) 0.115 Uiso 1 1 d D
N8 N 0.6307(15) 0.4964(10) 0.1200(8) 0.115(5) Uani 1 1 d DU
H1N8 H 0.6571 0.5568 0.1175 0.172 Uiso 1 1 d R
N9 N 0.7580(9) 0.4649(9) -0.0013(8) 0.069(3) Uani 1 1 d DU
H1N9 H 0.802(11) 0.420(9) 0.016(10) 0.103 Uiso 1 1 d D
H2N9 H 0.764(15) 0.481(12) 0.053(3) 0.103 Uiso 1 1 d D
C37 C 0.6085(16) 0.5840(11) 0.2604(9) 0.093(5) Uani 1 1 d DU
H37A H 0.6930 0.6134 0.2869 0.111 Uiso 1 1 calc R
H37B H 0.5676 0.6332 0.2312 0.111 Uiso 1 1 calc R
C38 C 0.5977(17) 0.4811(11) 0.1925(9) 0.088(5) Uani 1 1 d DU
H38A H 0.6492 0.4354 0.2193 0.106 Uiso 1 1 calc R
H38B H 0.5152 0.4460 0.1718 0.106 Uiso 1 1 calc R
C39 C 0.6170(14) 0.4034(9) 0.0517(8) 0.068(4) Uani 1 1 d DU
H39A H 0.5367 0.3653 0.0359 0.082 Uiso 1 1 calc R
H39B H 0.6746 0.3583 0.0725 0.082 Uiso 1 1 calc R
C40 C 0.6347(10) 0.4253(12) -0.0249(9) 0.076(4) Uani 1 1 d DU
H40A H 0.6138 0.3613 -0.0736 0.091 Uiso 1 1 calc R
H40B H 0.5849 0.4773 -0.0425 0.091 Uiso 1 1 calc R

loop_
_atom_site_aniso_label
_atom_site_aniso_U_11
_atom_site_aniso_U_22
_atom_site_aniso_U_33
_atom_site_aniso_U_23
_atom_site_aniso_U_13
_atom_site_aniso_U_12
Fe1 0.0217(7) 0.0248(7) 0.0207(7) 0.0029(6) 0.0038(6) 0.0004(6)
As1 0.0587(8) 0.0333(7) 0.0391(7) 0.0134(5) -0.0118(6) -0.0044(6)
As2 0.0388(6) 0.0295(6) 0.0270(6) 0.0032(4) 0.0058(5) -0.0024(5)
As3 0.0443(7) 0.0462(7) 0.0292(6) 0.0034(5) 0.0146(5) -0.0031(6)
S1 0.0271(14) 0.0254(14) 0.0616(19) 0.0035(13) -0.0004(13) 0.0016(12)
S2 0.0288(14) 0.0276(14) 0.0413(16) 0.0061(12) 0.0032(12) 0.0032(12)
S3 0.0364(15) 0.0293(14) 0.0304(14) 0.0090(11) 0.0045(12) -0.0052(12)
S4 0.062(2) 0.0339(18) 0.087(3) 0.0185(18) -0.025(2) 0.0028(16)
S5 0.0349(14) 0.0243(13) 0.0307(14) 0.0015(11) 0.0081(12) -0.0009(11)
S6 0.0304(16) 0.055(2) 0.059(2) 0.0054(15) 0.0130(14) -0.0016(14)
O1 0.036(4) 0.036(4) 0.046(5) 0.005(3) 0.012(4) 0.001(3)
O2 0.048(5) 0.045(5) 0.040(4) 0.011(4) 0.006(4) 0.006(4)
O3 0.035(4) 0.061(5) 0.036(4) 0.018(4) 0.014(4) 0.012(4)
O4 0.073(6) 0.057(6) 0.050(5) -0.005(4) 0.030(5) 0.010(5)
O5 0.077(6) 0.061(6) 0.053(6) 0.013(5) 0.007(5) -0.007(5)
O6 0.041(5) 0.084(7) 0.080(7) -0.007(5) 0.010(5) 0.002(5)
O7 0.076(7) 0.123(10) 0.065(7) 0.018(6) 0.004(6) 0.021(7)
N1 0.030(5) 0.028(4) 0.022(4) 0.003(3) 0.014(4) 0.003(4)
N2 0.021(4) 0.026(4) 0.025(4) 0.004(3) 0.009(4) 0.006(4)
N3 0.028(4) 0.022(4) 0.019(4) 0.004(3) 0.000(3) -0.004(4)
N4 0.023(4) 0.027(4) 0.018(4) -0.001(3) 0.002(3) 0.000(4)
N5 0.025(4) 0.025(4) 0.013(4) 0.000(3) 0.001(3) -0.001(3)
N6 0.025(4) 0.014(4) 0.027(4) 0.003(3) 0.001(4) 0.003(3)
C1 0.026(5) 0.025(5) 0.031(6) 0.005(4) -0.001(5) -0.005(4)
C2 0.033(6) 0.034(6) 0.028(6) 0.004(5) 0.011(5) 0.001(5)
C3 0.041(6) 0.034(6) 0.019(5) 0.007(4) 0.012(5) -0.001(5)
C4 0.038(6) 0.023(5) 0.017(5) 0.003(4) 0.005(4) -0.012(5)
C5 0.041(6) 0.039(6) 0.010(5) -0.003(4) 0.005(5) -0.003(5)
C6 0.026(5) 0.035(6) 0.021(5) 0.006(4) -0.005(4) -0.005(5)
C7 0.021(5) 0.027(5) 0.022(5) 0.003(4) 0.000(4) -0.003(4)
C8 0.030(6) 0.038(6) 0.035(6) 0.003(5) 0.003(5) -0.001(5)
C9 0.022(5) 0.038(6) 0.053(7) 0.012(5) 0.012(5) 0.018(5)
C10 0.036(6) 0.034(6) 0.031(6) 0.003(5) 0.018(5) 0.006(5)
C11 0.027(5) 0.025(5) 0.027(5) 0.005(4) 0.004(4) -0.004(4)
C12 0.031(6) 0.020(5) 0.028(5) 0.004(4) 0.013(5) 0.000(4)
C13 0.030(6) 0.035(6) 0.013(5) 0.004(4) 0.001(4) -0.005(5)
C14 0.023(5) 0.047(7) 0.032(6) 0.012(5) 0.009(5) 0.004(5)
C15 0.023(6) 0.040(7) 0.033(6) -0.003(5) 0.004(5) 0.003(5)
C16 0.036(6) 0.038(6) 0.021(5) 0.008(4) 0.014(5) 0.021(5)
C17 0.054(7) 0.031(6) 0.031(6) 0.010(5) 0.017(5) 0.024(6)
C18 0.053(7) 0.036(6) 0.034(6) 0.012(5) 0.017(6) 0.015(6)
C19 0.043(6) 0.017(5) 0.026(5) -0.002(4) 0.009(5) -0.005(5)
C20 0.051(7) 0.035(6) 0.034(6) 0.006(5) 0.006(6) -0.013(6)
C21 0.043(7) 0.035(7) 0.047(7) 0.004(5) 0.009(6) -0.011(6)
C22 0.036(6) 0.035(6) 0.034(6) 0.002(5) 0.008(5) -0.005(5)
C23 0.042(6) 0.026(5) 0.023(5) 0.007(4) 0.012(5) 0.005(5)
C24 0.028(5) 0.031(6) 0.021(5) 0.004(4) 0.016(4) 0.002(4)
C25 0.037(6) 0.036(6) 0.030(6) 0.011(5) 0.012(5) 0.004(5)
C26 0.039(6) 0.031(6) 0.029(6) 0.010(5) 0.012(5) -0.004(5)
C27 0.054(7) 0.029(6) 0.046(7) 0.017(5) 0.018(6) -0.004(5)
C28 0.038(6) 0.027(6) 0.036(6) 0.013(5) 0.008(5) -0.003(5)
C29 0.059(8) 0.020(6) 0.036(6) -0.002(5) 0.014(6) -0.011(5)
C30 0.060(8) 0.022(6) 0.039(6) 0.003(5) 0.015(6) 0.005(5)
C31 0.039(6) 0.031(6) 0.025(5) 0.005(4) 0.013(5) 0.009(5)
C32 0.046(7) 0.031(6) 0.033(6) 0.001(5) 0.019(5) -0.001(5)
C33 0.034(6) 0.037(6) 0.025(5) 0.009(5) 0.008(5) 0.005(5)
C34 0.032(6) 0.031(6) 0.028(5) 0.007(5) 0.004(5) 0.003(5)
C35 0.030(5) 0.026(5) 0.020(5) 0.013(4) 0.007(4) 0.003(4)
C36 0.022(5) 0.029(6) 0.028(5) 0.004(4) 0.004(4) -0.001(4)
N7 0.072(9) 0.094(10) 0.046(7) -0.006(7) 0.015(6) 0.000(8)
N8 0.182(14) 0.076(9) 0.101(9) 0.010(7) 0.088(10) -0.013(9)
N9 0.038(6) 0.055(7) 0.091(9) 0.003(7) 0.000(6) 0.007(5)
C37 0.132(14) 0.071(10) 0.058(9) 0.004(7) 0.018(9) 0.002(10)
C38 0.134(13) 0.066(9) 0.078(9) 0.010(7) 0.061(10) 0.023(9)
C39 0.081(9) 0.051(8) 0.061(7) 0.002(6) 0.018(7) 0.000(7)
C40 0.051(7) 0.103(12) 0.066(8) 0.013(8) 0.014(7) 0.023(8)

loop_
_atom_type_symbol
_atom_type_description
_atom_type_scat_dispersion_real
_atom_type_scat_dispersion_imag
_atom_type_scat_source
C C 0.0033 0.0016 'International Tables Vol C Tables 4.2.6.8 and 6.1.1.4'
H H 0.0000 0.0000 'International Tables Vol C Tables 4.2.6.8 and 6.1.1.4'
Fe Fe 0.3463 0.8444 'International Tables Vol C Tables 4.2.6.8 and 6.1.1.4'
As As 0.0499 2.0058 'International Tables Vol C Tables 4.2.6.8 and 6.1.1.4'
S S 0.1246 0.1234 'International Tables Vol C Tables 4.2.6.8 and 6.1.1.4'
N N 0.0061 0.0033 'International Tables Vol C Tables 4.2.6.8 and 6.1.1.4'
O O 0.0106 0.0060 'International Tables Vol C Tables 4.2.6.8 and 6.1.1.4'

loop_
_geom_angle_atom_site_label_1
_geom_angle_atom_site_label_2
_geom_angle_atom_site_label_3
_geom_angle
N3 Fe1 N6 92.9(3)
N3 Fe1 N5 173.3(3)
N6 Fe1 N5 83.1(3)
N3 Fe1 N4 82.9(3)
N6 Fe1 N4 91.1(3)
N5 Fe1 N4 91.7(3)
N3 Fe1 N1 96.4(3)
N6 Fe1 N1 91.8(3)
N5 Fe1 N1 89.2(3)
N4 Fe1 N1 177.0(3)
N3 Fe1 N2 91.7(3)
N6 Fe1 N2 173.4(3)
N5 Fe1 N2 92.6(3)
N4 Fe1 N2 94.1(3)
N1 Fe1 N2 83.0(3)
S4 As1 S3 100.37(12)
S4 As1 S1 100.30(14)
S3 As1 S1 100.46(10)
S5 As2 S2 100.40(11)
S5 As2 S1 101.37(11)
S2 As2 S1 98.87(10)
S6 As3 S2 101.42(12)
S6 As3 S3 100.25(11)
S2 As3 S3 99.37(10)
As1 S1 As2 95.06(12)
As2 S2 As3 98.10(11)
As1 S3 As3 93.56(10)
H1B O1 H1C 107.8
H2B O2 H2C 107.9
H3B O3 H3C 107.2
H4B O4 H4C 107.8
H5C O5 H5B 107.5
H5C O5 H5C 0.0
H5B O5 H5C 107.5
H6B O6 H6C 107.6
H7C O7 H7B 113.0
H7C O7 H7C 0.0
H7B O7 H7C 113.0
C10 N1 C11 116.3(8)
C10 N1 Fe1 130.6(7)
C11 N1 Fe1 112.8(6)
C1 N2 C12 116.7(8)
C1 N2 Fe1 131.0(7)
C12 N2 Fe1 112.2(6)
C22 N3 C23 115.7(8)
C22 N3 Fe1 130.7(7)
C23 N3 Fe1 113.6(6)
C13 N4 C24 115.2(8)
C13 N4 Fe1 131.2(7)
C24 N4 Fe1 113.6(6)
C25 N5 C36 117.2(8)
C25 N5 Fe1 129.9(6)
C36 N5 Fe1 112.8(6)
C34 N6 C35 117.2(8)
C34 N6 Fe1 130.2(6)
C35 N6 Fe1 112.5(6)
N2 C1 C2 123.1(9)
N2 C1 H1A 118.4
C2 C1 H1A 118.4
C3 C2 C1 120.0(9)
C3 C2 H2A 120.0
C1 C2 H2A 120.0
C2 C3 C4 119.5(9)
C2 C3 H3A 120.3
C4 C3 H3A 120.3
C12 C4 C3 116.8(9)
C12 C4 C5 118.4(9)
C3 C4 C5 124.8(8)
C6 C5 C4 121.0(8)
C6 C5 H5A 119.5
C4 C5 H5A 119.5
C5 C6 C7 122.2(9)
C5 C6 H6A 118.9
C7 C6 H6A 118.9
C8 C7 C11 117.1(9)
C8 C7 C6 125.4(9)
C11 C7 C6 117.5(8)
C9 C8 C7 119.9(10)
C9 C8 H8A 120.1
C7 C8 H8A 120.1
C8 C9 C10 120.8(9)
C8 C9 H9A 119.6
C10 C9 H9A 119.6
N1 C10 C9 121.7(9)
N1 C10 H10A 119.1
C9 C10 H10A 119.1
N1 C11 C7 124.1(8)
N1 C11 C12 115.0(8)
C7 C11 C12 120.9(9)
N2 C12 C4 123.7(8)
N2 C12 C11 116.3(8)
C4 C12 C11 119.9(9)
N4 C13 C14 124.4(9)
N4 C13 H13A 117.8
C14 C13 H13A 117.8
C13 C14 C15 120.6(10)
C13 C14 H14A 119.7
C15 C14 H14A 119.7
C14 C15 C16 117.7(9)
C14 C15 H15A 121.1
C16 C15 H15A 121.1
C15 C16 C24 117.7(9)
C15 C16 C17 124.6(10)
C24 C16 C17 117.6(9)
C18 C17 C16 121.5(10)
C18 C17 H17A 119.2
C16 C17 H17A 119.2
C17 C18 C19 122.5(10)
C17 C18 H18A 118.8
C19 C18 H18A 118.8
C20 C19 C23 116.7(10)
C20 C19 C18 125.4(10)
C23 C19 C18 117.9(9)
C21 C20 C19 119.8(10)
C21 C20 H20A 120.1
C19 C20 H20A 120.1
C20 C21 C22 119.6(10)
C20 C21 H21A 120.2
C22 C21 H21A 120.2
N3 C22 C21 122.9(10)
N3 C22 H22A 118.6
C21 C22 H22A 118.6
N3 C23 C19 125.3(9)
N3 C23 C24 114.8(8)
C19 C23 C24 119.9(9)
N4 C24 C16 124.3(9)
N4 C24 C23 115.2(8)
C16 C24 C23 120.5(9)
N5 C25 C26 122.6(9)
N5 C25 H25A 118.7
C26 C25 H25A 118.7
C27 C26 C25 119.3(9)
C27 C26 H26A 120.3
C25 C26 H26A 120.3
C26 C27 C28 120.5(9)
C26 C27 H27A 119.8
C28 C27 H27A 119.8
C27 C28 C36 115.5(9)
C27 C28 C29 126.3(9)
C36 C28 C29 118.2(9)
C30 C29 C28 122.9(10)
C30 C29 H29A 118.6
C28 C29 H29A 118.6
C29 C30 C31 120.1(10)
C29 C30 H30A 120.0
C31 C30 H30A 120.0
C32 C31 C30 125.4(9)
C32 C31 C35 114.9(9)
C30 C31 C35 119.7(9)
C33 C32 C31 120.8(9)
C33 C32 H32A 119.6
C31 C32 H32A 119.6
C32 C33 C34 119.0(9)
C32 C33 H33A 120.5
C34 C33 H33A 120.5
N6 C34 C33 123.3(9)
N6 C34 H34A 118.4
C33 C34 H34A 118.4
N6 C35 C36 116.9(8)
N6 C35 C31 124.6(8)
C36 C35 C31 118.5(8)
N5 C36 C28 124.8(9)
N5 C36 C35 114.6(8)
C28 C36 C35 120.6(9)
C37 N7 H1N7 119(10)
C37 N7 H2N7 107(10)
H1N7 N7 H2N7 86(10)
C39 N8 C38 114.7(12)
C39 N8 H1N8 122.1
C38 N8 H1N8 123.1
C40 N9 H1N9 111(10)
C40 N9 H2N9 91(10)
H1N9 N9 H2N9 79(10)
N7 C37 C38 114.1(12)
N7 C37 H37A 108.7
C38 C37 H37A 108.7
N7 C37 H37B 108.7
C38 C37 H37B 108.7
H37A C37 H37B 107.6
N8 C38 C37 111.7(12)
N8 C38 H38A 109.3
C37 C38 H38A 109.3
N8 C38 H38B 109.3
C37 C38 H38B 109.3
H38A C38 H38B 107.9
N8 C39 C40 112.2(12)
N8 C39 H39A 109.2
C40 C39 H39A 109.2
N8 C39 H39B 109.2
C40 C39 H39B 109.2
H39A C39 H39B 107.9
N9 C40 C39 106.3(12)
N9 C40 H40A 110.5
C39 C40 H40A 110.5
N9 C40 H40B 110.5
C39 C40 H40B 110.5
H40A C40 H40B 108.7

loop_
_geom_bond_atom_site_label_1
_geom_bond_atom_site_label_2
_geom_bond_distance
Fe1 N3 1.961(7)
Fe1 N6 1.965(7)
Fe1 N5 1.971(8)
Fe1 N4 1.973(8)
Fe1 N1 1.974(8)
Fe1 N2 1.974(7)
As1 S4 2.165(4)
As1 S3 2.258(3)
As1 S1 2.277(3)
As2 S5 2.155(3)
As2 S2 2.280(3)
As2 S1 2.294(3)
As3 S6 2.162(3)
As3 S2 2.283(3)
As3 S3 2.304(3)
O1 H1B 0.8297
O1 H1C 0.8296
O2 H2B 0.8296
O2 H2C 0.8281
O3 H3B 0.8309
O3 H3C 0.8316
O4 H4B 0.8305
O4 H4C 0.8284
O5 H5C 0.8309
O5 H5B 0.8311
O5 H5C 0.8309
O6 H6B 0.8308
O6 H6C 0.8296
O7 H7C 0.8679
O7 H7B 0.8334
O7 H7C 0.8679
N1 C10 1.341(12)
N1 C11 1.381(11)
N2 C1 1.320(12)
N2 C12 1.378(12)
N3 C22 1.344(12)
N3 C23 1.374(12)
N4 C13 1.340(12)
N4 C24 1.357(12)
N5 C25 1.331(12)
N5 C36 1.367(11)
N6 C34 1.332(12)
N6 C35 1.349(11)
C1 C2 1.401(13)
C1 H1A 0.9500
C2 C3 1.359(14)
C2 H2A 0.9500
C3 C4 1.405(14)
C3 H3A 0.9500
C4 C12 1.401(12)
C4 C5 1.435(14)
C5 C6 1.334(14)
C5 H5A 0.9500
C6 C7 1.438(13)
C6 H6A 0.9500
C7 C8 1.388(14)
C7 C11 1.393(13)
C8 C9 1.346(14)
C8 H8A 0.9500
C9 C10 1.406(14)
C9 H9A 0.9500
C10 H10A 0.9500
C11 C12 1.423(13)
C13 C14 1.369(13)
C13 H13A 0.9500
C14 C15 1.372(14)
C14 H14A 0.9500
C15 C16 1.398(14)
C15 H15A 0.9500
C16 C24 1.409(13)
C16 C17 1.433(14)
C17 C18 1.346(15)
C17 H17A 0.9500
C18 C19 1.432(15)
C18 H18A 0.9500
C19 C20 1.393(14)
C19 C23 1.399(13)
C20 C21 1.376(16)
C20 H20A 0.9500
C21 C22 1.413(15)
C21 H21A 0.9500
C22 H22A 0.9500
C23 C24 1.451(13)
C25 C26 1.394(13)
C25 H25A 0.9500
C26 C27 1.382(14)
C26 H26A 0.9500
C27 C28 1.402(14)
C27 H27A 0.9500
C28 C36 1.403(13)
C28 C29 1.429(14)
C29 C30 1.340(15)
C29 H29A 0.9500
C30 C31 1.424(14)
C30 H30A 0.9500
C31 C32 1.406(13)
C31 C35 1.433(13)
C32 C33 1.374(14)
C32 H32A 0.9500
C33 C34 1.399(13)
C33 H33A 0.9500
C34 H34A 0.9500
C35 C36 1.432(13)
N7 C37 1.442(11)
N7 H1N7 0.87(11)
N7 H2N7 0.76(16)
N8 C39 1.437(10)
N8 C38 1.440(10)
N8 H1N8 0.8701
N9 C40 1.440(10)
N9 H1N9 0.87(12)
N9 H2N9 0.87(12)
C37 C38 1.532(14)
C37 H37A 0.9900
C37 H37B 0.9900
C38 H38A 0.9900
C38 H38B 0.9900
C39 C40 1.460(14)
C39 H39A 0.9900
C39 H39B 0.9900
C40 H40A 0.9900
C40 H40B 0.9900

loop_
_geom_hbond_atom_site_label_D
_geom_hbond_atom_site_label_H
_geom_hbond_atom_site_label_A
_geom_hbond_distance_DH
_geom_hbond_distance_HA
_geom_hbond_distance_DA
_geom_hbond_angle_DHA
_geom_hbond_site_symmetry_A
O1 H1B S5 0.83 2.52 3.337(8) 167.0 1_545
O1 H1C O2 0.83 2.10 2.829(10) 146.5 .
O2 H2B S6 0.83 2.44 3.255(8) 167.8 2_565
O2 H2C S4 0.83 2.49 3.260(8) 155.2 .
O3 H3C O2 0.83 1.98 2.809(10) 177.0 1_655
O3 H3B S1 0.83 2.85 3.634(8) 158.6 2_665
O4 H4C S4 0.83 2.41 3.238(10) 173.6 .
O4 H4B O1 0.83 1.95 2.752(10) 161.1 .
O5 H5C S5 0.83 2.57 3.359(9) 158.6 1_545
O5 H5B O6 0.83 1.98 2.770(13) 158.2 2_666
O6 H6B N7 0.83 2.09 2.818(16) 146.4 .
O7 H7B O4 0.83 2.20 2.878(13) 138.0 .
O7 H7C N7 0.87 2.60 3.444(18) 163.6 .
N8 H1N8 S6 0.87 2.87 3.712(13) 164.6 1_655
N9 H1N9 O3 0.87(12) 1.99(5) 2.830(14) 161(15) .
N9 H2N9 N8 0.87(12) 2.19(12) 2.846(17) 132(14) .
